data_1565527
loop_
_publ_author_name
'Chen, Ye-Tao'
'Chen, Wenbin'
'He, Jiaxing'
'Zhang, Guohui'
'Wen, Xinyi'
'Ran, Shuping'
'Deng, Ziqi'
'Zhu, Sheng'
'Li, Hailin'
'Ni, Shaofei'
'Chen, Shunli'
'Dang, Li'
'Li, Ming-De'

_publ_section_title
;
 Tailormade Nonradiative Rotation Tuning of the Near-Infrared Photothermal
 Conversion in Donor--Acceptor Cocrystals
;
_journal_issue 46
_journal_name_full 'The Journal of Physical Chemistry C'
_journal_page_first 25462
_journal_page_last 25469
_journal_paper_doi 10.1021/acs.jpcc.1c09151
_journal_volume 125
_journal_year 2021
_chemical_formula_moiety 'C10 H2 N4, C16 H10'
_chemical_formula_sum 'C26 H12 N4'
_chemical_formula_weight 380.40
_space_group_crystal_system monoclinic
_space_group_IT_number 14
_space_group_name_Hall '-P 2ybc'
_space_group_name_H-M_alt 'P 1 21/c 1'
_atom_sites_solution_hydrogens geom
_atom_sites_solution_primary dual
_audit_creation_date 2021-03-22
_audit_creation_method
;
Olex2 1.3-beta
(compiled 2020.11.12 svn.r5f609507 for OlexSys, GUI svn.r6272)
;
_cell_angle_alpha 90
_cell_angle_beta 101.465(6)
_cell_angle_gamma 90
_cell_formula_units_Z 2
_cell_length_a 7.0091(4)
_cell_length_b 9.4292(5)
_cell_length_c 13.9875(8)
_cell_measurement_reflns_used 4901
_cell_measurement_temperature 100.00(10)
_cell_measurement_theta_max 73.8460
_cell_measurement_theta_min 5.6630
_cell_volume 905.99(9)
_computing_cell_refinement 'CrysAlisPro 1.171.39.28b (Rigaku OD, 2015)'
_computing_data_collection 'CrysAlisPro 1.171.39.28b (Rigaku OD, 2015)'
_computing_data_reduction 'CrysAlisPro 1.171.39.28b (Rigaku OD, 2015)'
_computing_molecular_graphics 'Olex2 1.3-beta (Dolomanov et al., 2009)'
_computing_publication_material 'Olex2 1.3-beta (Dolomanov et al., 2009)'
_computing_structure_refinement 'SHELXL 2018/3 (Sheldrick, 2015)'
_computing_structure_solution 'SHELXT 2014/5 (Sheldrick, 2014)'
_diffrn_ambient_environment N~2~
_diffrn_ambient_temperature 100.00(10)
_diffrn_detector 'CCD plate'
_diffrn_measured_fraction_theta_full 1.000
_diffrn_measured_fraction_theta_max 0.981
_diffrn_measurement_details
;
List of Runs (angles in degrees, time in seconds):

  # Type    Start    End  Width  t~exp~   \w     \q     \k     \f   Frames
--------------------------------------------------------------------------
  1  \w     49.00  87.00   0.50    0.58    --    0.00  57.00 120.00   76
  2  \w    -16.00  69.00   0.50    0.58    --    0.00  40.00-160.00  170
  3  \w    -13.00  45.00   0.50    0.58    --    0.00  38.00 -90.00  116
  4  \w    -83.00 -58.00   0.50    0.58    --    0.00 -38.00 150.00   50
  5  \w    -21.00  39.00   0.50    0.58    --    0.00  57.00 120.00  120
  6  \w     52.00  78.00   0.50    0.58    --    0.00  38.00 -90.00   52
  7  \w     72.00 185.00   0.50    2.32    --   95.80  15.00-180.00  226
  8  \w     29.00  92.00   0.50    2.32    --   95.80 -61.00-150.00  126
  9  \w      9.00 112.00   0.50    2.32    --   95.80 -30.00 150.00  206
 10  \w     75.00 101.00   0.50    2.32    --   95.80 -82.00   0.00   52
 11  \w     29.00 126.00   0.50    2.32    --   95.80 -82.00-150.00  194
 12  \w      6.00  96.00   0.50    2.32    --   95.80 -61.00  60.00  180
 13  \w     15.00 115.00   0.50    2.32    --   95.80 -45.00 -90.00  200
 14  \w     11.00  38.00   0.50    2.32    --   95.80 -30.00   0.00   54
 15  \w     76.00 102.00   0.50    2.32    --   95.80 -82.00 150.00   52
 16  \w     13.00 125.00   0.50    2.32    --   95.80 -82.00  60.00  224
 17  \w     80.00 123.00   0.50    2.32    --   95.80 -82.00 -90.00   86
 18  \w      7.00 115.00   0.50    2.32    --   95.80 -61.00 -90.00  216
 19  \w      7.00  35.00   0.50    2.32    --   95.80 -82.00 -90.00   56
 20  \w     75.00 100.00   0.50    2.32    --   95.80 -30.00   0.00   50
 21  \w     89.00 115.00   0.50    2.32    --   95.80 -82.00  90.00   52
 22  \w     32.00 109.00   0.50    2.32    --   95.80 -30.00  60.00  154
 23  \w     85.00 110.00   0.50    2.32    --   95.80 -82.00 -30.00   50
;
_diffrn_measurement_device 'four-circle diffractometer'
_diffrn_measurement_device_type 'XtaLAB AFC12 (RINC): Kappa single'
_diffrn_measurement_method '\w scans'
_diffrn_orient_matrix_type 'CrysAlisPro convention (1999,Acta A55,543-557)'
_diffrn_orient_matrix_UB_11 0.0526526000
_diffrn_orient_matrix_UB_12 -0.1543750000
_diffrn_orient_matrix_UB_13 0.0304263000
_diffrn_orient_matrix_UB_21 0.1792752000
_diffrn_orient_matrix_UB_22 0.0088126000
_diffrn_orient_matrix_UB_23 -0.0480584000
_diffrn_orient_matrix_UB_31 0.1240527000
_diffrn_orient_matrix_UB_32 0.0528431000
_diffrn_orient_matrix_UB_33 0.0969307000
_diffrn_radiation_monochromator graphite
_diffrn_radiation_probe x-ray
_diffrn_radiation_type 'Cu K\a'
_diffrn_radiation_wavelength 1.54184
_diffrn_reflns_av_R_equivalents 0.0360
_diffrn_reflns_av_unetI/netI 0.0172
_diffrn_reflns_Laue_measured_fraction_full 1.000
_diffrn_reflns_Laue_measured_fraction_max 0.981
_diffrn_reflns_limit_h_max 8
_diffrn_reflns_limit_h_min -8
_diffrn_reflns_limit_k_max 11
_diffrn_reflns_limit_k_min -11
_diffrn_reflns_limit_l_max 17
_diffrn_reflns_limit_l_min -10
_diffrn_reflns_number 7803
_diffrn_reflns_point_group_measured_fraction_full 1.000
_diffrn_reflns_point_group_measured_fraction_max 0.981
_diffrn_reflns_theta_full 67.684
_diffrn_reflns_theta_max 74.207
_diffrn_reflns_theta_min 5.695
_diffrn_source 'fine-focus sealed X-ray tube'
_diffrn_source_type 'Enhance (Cu) X-ray Source'
_exptl_absorpt_coefficient_mu 0.670
_exptl_absorpt_correction_T_max 1.00000
_exptl_absorpt_correction_T_min 0.56343
_exptl_absorpt_correction_type multi-scan
_exptl_absorpt_process_details
;
CrysAlisPro 1.171.39.28b (Rigaku Oxford Diffraction, 2015)
Empirical absorption correction using spherical harmonics,
 implemented in SCALE3 ABSPACK scaling algorithm.
;
_exptl_crystal_colour Orange
_exptl_crystal_density_diffrn 1.394
_exptl_crystal_description Stick
_exptl_crystal_F_000 392
_exptl_crystal_size_max 0.2
_exptl_crystal_size_mid 0.15
_exptl_crystal_size_min 0.1
_refine_diff_density_max 0.218
_refine_diff_density_min -0.229
_refine_diff_density_rms 0.055
_refine_ls_extinction_method none
_refine_ls_goodness_of_fit_ref 1.064
_refine_ls_hydrogen_treatment constr
_refine_ls_matrix_type full
_refine_ls_number_parameters 136
_refine_ls_number_reflns 1811
_refine_ls_number_restraints 0
_refine_ls_restrained_S_all 1.064
_refine_ls_R_factor_all 0.0517
_refine_ls_R_factor_gt 0.0499
_refine_ls_shift/su_max 0.000
_refine_ls_shift/su_mean 0.000
_refine_ls_structure_factor_coef Fsqd
_refine_ls_weighting_details 'w=1/[\s^2^(Fo^2^)+(0.0996P)^2^+0.2762P] where P=(Fo^2^+2Fc^2^)/3'
_refine_ls_weighting_scheme calc
_refine_ls_wR_factor_gt 0.1479
_refine_ls_wR_factor_ref 0.1504
_reflns_Friedel_coverage 0.000
_reflns_number_gt 1696
_reflns_number_total 1811
_reflns_threshold_expression 'I > 2\s(I)'
_cod_data_source_file jp1c09151_si_002.cif
_cod_data_source_block 20201110c
_cod_database_code 1565527
_shelx_shelxl_version_number 2018/3
_chemical_oxdiff_formula 'C H N'
_chemical_oxdiff_usercomment 'C H N'
_shelx_space_group_comment
;
The symmetry employed for this shelxl refinement is uniquely defined
by the following loop, which should always be used as a source of
symmetry information in preference to the above space-group names.
They are only intended as comments.
;
_reflns_odcompleteness_completeness 99.88
_reflns_odcompleteness_iscentric 1
_reflns_odcompleteness_theta 66.97
_olex2_refinement_description
;
1. Fixed Uiso
 At 1.2 times of:
  All C(H) groups
2.a Aromatic/amide H refined with riding coordinates:
 C8(H8), C12(H12), C3(H3), C1(H1), C13(H13), C2(H2)
;
_olex2_submission_special_instructions 'No special instructions were received'
_oxdiff_exptl_absorpt_empirical_details
;
Empirical correction (ABSPACK) includes:
- Absorption correction using spherical harmonics
- Frame scaling
;
_oxdiff_exptl_absorpt_empirical_full_max 3.061
_oxdiff_exptl_absorpt_empirical_full_min 0.655

loop_
_space_group_symop_operation_xyz
'x, y, z'
'-x, y+1/2, -z+1/2'
'-x, -y, -z'
'x, -y-1/2, z-1/2'

loop_
_atom_site_label
_atom_site_type_symbol
_atom_site_fract_x
_atom_site_fract_y
_atom_site_fract_z
_atom_site_U_iso_or_equiv
_atom_site_adp_type
_atom_site_occupancy
_atom_site_site_symmetry_order
_atom_site_calc_flag
_atom_site_refinement_flags_posn
_atom_site_refinement_flags_adp
_atom_site_refinement_flags_occupancy
_atom_site_disorder_assembly
_atom_site_disorder_group
N4 N 0.37430(19) 0.60234(14) 0.21842(9) 0.0339(3) Uani 1 1 d . . . . .
N3 N 0.68736(19) 0.11360(13) 0.58769(9) 0.0332(3) Uani 1 1 d . . . . .
C9 C 0.45099(18) 0.53178(15) 0.40102(10) 0.0255(3) Uani 1 1 d . . . . .
C16 C 0.96834(18) 0.57151(14) 0.49009(9) 0.0242(3) Uani 1 1 d . . . . .
C6 C 0.63148(19) 0.22371(15) 0.56045(10) 0.0267(3) Uani 1 1 d . . . . .
C14 C 0.89386(19) 0.61554(14) 0.39233(10) 0.0255(3) Uani 1 1 d . . . . .
C11 C 0.97805(19) 0.66999(15) 0.56820(10) 0.0256(3) Uani 1 1 d . . . . .
C10 C 0.4062(2) 0.56847(14) 0.29905(10) 0.0273(3) Uani 1 1 d . . . . .
C8 C 0.51386(19) 0.39532(14) 0.42987(10) 0.0258(3) Uani 1 1 d . . . . .
H8 H 0.521822 0.326087 0.383471 0.031 Uiso 1 1 calc R U . . .
C12 C 1.0550(2) 0.62193(15) 0.66588(10) 0.0274(3) Uani 1 1 d . . . . .
H12 H 1.063609 0.685476 0.717407 0.033 Uiso 1 1 calc R U . . .
C7 C 0.56461(19) 0.36378(15) 0.52891(10) 0.0252(3) Uani 1 1 d . . . . .
C3 C 0.91219(19) 0.80884(15) 0.54723(10) 0.0284(3) Uani 1 1 d . . . . .
H3 H 0.918906 0.874028 0.597686 0.034 Uiso 1 1 calc R U . . .
C1 C 0.82856(19) 0.75554(15) 0.37538(10) 0.0282(3) Uani 1 1 d . . . . .
H1 H 0.778943 0.785169 0.311889 0.034 Uiso 1 1 calc R U . . .
C13 C 1.1151(2) 0.48678(16) 0.68464(10) 0.0276(3) Uani 1 1 d . . . . .
H13 H 1.163317 0.459351 0.748752 0.033 Uiso 1 1 calc R U . . .
C2 C 0.8368(2) 0.85046(15) 0.45170(11) 0.0294(3) Uani 1 1 d . . . . .
H2 H 0.791533 0.942632 0.439023 0.035 Uiso 1 1 calc R U . . .

loop_
_atom_site_aniso_label
_atom_site_aniso_U_11
_atom_site_aniso_U_22
_atom_site_aniso_U_33
_atom_site_aniso_U_23
_atom_site_aniso_U_13
_atom_site_aniso_U_12
N4 0.0369(7) 0.0354(7) 0.0279(6) 0.0013(5) 0.0031(5) 0.0026(5)
N3 0.0344(7) 0.0296(7) 0.0347(7) 0.0016(5) 0.0044(5) 0.0035(5)
C9 0.0196(6) 0.0295(7) 0.0269(7) 0.0011(5) 0.0036(5) -0.0007(5)
C16 0.0192(6) 0.0268(7) 0.0266(7) -0.0012(5) 0.0049(5) -0.0018(5)
C6 0.0240(7) 0.0293(7) 0.0265(7) -0.0011(5) 0.0038(5) -0.0008(5)
C14 0.0209(6) 0.0288(7) 0.0266(7) 0.0004(5) 0.0042(5) -0.0022(5)
C11 0.0212(6) 0.0277(7) 0.0282(7) -0.0020(5) 0.0055(5) -0.0024(5)
C10 0.0255(7) 0.0261(7) 0.0294(7) -0.0013(5) 0.0035(5) 0.0011(5)
C8 0.0226(7) 0.0277(7) 0.0269(7) -0.0022(5) 0.0042(5) -0.0008(5)
C12 0.0249(7) 0.0326(8) 0.0250(7) -0.0052(5) 0.0057(5) -0.0033(5)
C7 0.0210(6) 0.0262(7) 0.0282(7) 0.0007(5) 0.0043(5) -0.0012(5)
C3 0.0262(7) 0.0278(7) 0.0319(7) -0.0050(5) 0.0078(5) -0.0022(5)
C1 0.0231(7) 0.0315(8) 0.0293(7) 0.0042(5) 0.0034(5) -0.0007(5)
C13 0.0237(6) 0.0346(8) 0.0238(6) 0.0003(5) 0.0033(5) -0.0028(5)
C2 0.0254(7) 0.0248(7) 0.0379(8) 0.0022(5) 0.0063(6) -0.0002(5)

loop_
_atom_type_symbol
_atom_type_description
_atom_type_scat_dispersion_real
_atom_type_scat_dispersion_imag
_atom_type_scat_source
C C 0.0181 0.0091 'International Tables Vol C Tables 4.2.6.8 and 6.1.1.4'
H H 0.0000 0.0000 'International Tables Vol C Tables 4.2.6.8 and 6.1.1.4'
N N 0.0311 0.0180 'International Tables Vol C Tables 4.2.6.8 and 6.1.1.4'

loop_
_geom_angle_atom_site_label_1
_geom_angle_atom_site_label_2
_geom_angle_atom_site_label_3
_geom_angle
_geom_angle_site_symmetry_1
_geom_angle_site_symmetry_3
_geom_angle_publ_flag
C8 C9 C10 120.18(12) . . ?
C8 C9 C7 120.52(13) . 3_666 ?
C7 C9 C10 119.28(13) 3_666 . ?
C14 C16 C16 120.09(15) . 3_766 ?
C14 C16 C11 119.89(13) . . ?
C11 C16 C16 120.02(15) . 3_766 ?
N3 C6 C7 178.28(14) . . ?
C16 C14 C13 118.44(13) . 3_766 ?
C1 C14 C16 118.79(13) . . ?
C1 C14 C13 122.75(13) . 3_766 ?
C16 C11 C12 118.33(13) . . ?
C3 C11 C16 119.03(13) . . ?
C3 C11 C12 122.64(12) . . ?
N4 C10 C9 177.45(15) . . ?
C9 C8 H8 120.4 . . ?
C7 C8 C9 119.27(13) . . ?
C7 C8 H8 120.4 . . ?
C11 C12 H12 119.2 . . ?
C13 C12 C11 121.67(13) . . ?
C13 C12 H12 119.2 . . ?
C9 C7 C6 119.56(12) 3_666 . ?
C8 C7 C9 120.20(13) . 3_666 ?
C8 C7 C6 120.24(12) . . ?
C11 C3 H3 119.6 . . ?
C2 C3 C11 120.75(13) . . ?
C2 C3 H3 119.6 . . ?
C14 C1 H1 119.5 . . ?
C2 C1 C14 121.05(13) . . ?
C2 C1 H1 119.5 . . ?
C14 C13 H13 119.3 3_766 . ?
C12 C13 C14 121.46(13) . 3_766 ?
C12 C13 H13 119.3 . . ?
C3 C2 H2 119.8 . . ?
C1 C2 C3 120.47(13) . . ?
C1 C2 H2 119.8 . . ?

loop_
_geom_bond_atom_site_label_1
_geom_bond_atom_site_label_2
_geom_bond_distance
_geom_bond_site_symmetry_2
_geom_bond_publ_flag
N4 C10 1.1505(18) . ?
N3 C6 1.1476(18) . ?
C9 C10 1.4404(19) . ?
C9 C8 1.3935(19) . ?
C9 C7 1.409(2) 3_666 ?
C16 C16 1.430(3) 3_766 ?
C16 C14 1.4251(19) . ?
C16 C11 1.4251(19) . ?
C6 C7 1.4410(19) . ?
C14 C1 1.4018(19) . ?
C14 C13 1.438(2) 3_766 ?
C11 C12 1.4388(19) . ?
C11 C3 1.400(2) . ?
C8 H8 0.9300 . ?
C8 C7 1.3923(19) . ?
C12 H12 0.9300 . ?
C12 C13 1.351(2) . ?
C3 H3 0.9300 . ?
C3 C2 1.392(2) . ?
C1 H1 0.9300 . ?
C1 C2 1.386(2) . ?
C13 H13 0.9300 . ?
C2 H2 0.9300 . ?

loop_
_geom_torsion_atom_site_label_1
_geom_torsion_atom_site_label_2
_geom_torsion_atom_site_label_3
_geom_torsion_atom_site_label_4
_geom_torsion
_geom_torsion_site_symmetry_1
_geom_torsion_site_symmetry_2
_geom_torsion_site_symmetry_3
_geom_torsion_site_symmetry_4
_geom_torsion_publ_flag
C9 C8 C7 C9 1.1(2) . . . 3_666 ?
C9 C8 C7 C6 -179.51(11) . . . . ?
C16 C16 C14 C1 178.50(14) 3_766 . . . ?
C16 C16 C14 C13 -0.1(2) 3_766 . . 3_766 ?
C16 C16 C11 C12 0.9(2) 3_766 . . . ?
C16 C16 C11 C3 -178.93(14) 3_766 . . . ?
C16 C14 C1 C2 0.4(2) . . . . ?
C16 C11 C12 C13 -0.8(2) . . . . ?
C16 C11 C3 C2 0.5(2) . . . . ?
C14 C16 C11 C12 -179.69(11) . . . . ?
C14 C16 C11 C3 0.5(2) . . . . ?
C14 C1 C2 C3 0.6(2) . . . . ?
C11 C16 C14 C1 -0.97(19) . . . . ?
C11 C16 C14 C13 -179.59(11) . . . 3_766 ?
C11 C12 C13 C14 0.4(2) . . . 3_766 ?
C11 C3 C2 C1 -1.1(2) . . . . ?
C10 C9 C8 C7 177.20(12) . . . . ?
C12 C11 C3 C2 -179.28(12) . . . . ?
C7 C9 C8 C7 -1.2(2) 3_666 . . . ?
C3 C11 C12 C13 178.99(13) . . . . ?
C13 C14 C1 C2 178.95(13) 3_766 . . . ?
